data_2203647
loop_
_publ_author_name
'Gao, Shan'
'Huo, Li-Hua'
'Liu, Ji-Wei'
'Chi, Jia-Long'
'Zhao, Hui'

_publ_section_title
;(Acetato-\k<i>O</i>)[benzoylacetone
 (4-methoxybenzoyl)hydrazonato-\k^3^<i>O,O</i>',<i>N</i>](quinoline-\k<i>N</i>)zinc(II)
;
_journal_issue 5
_journal_name_full 'Acta Crystallographica Section E'
_journal_page_first m693
_journal_page_last m695
_journal_paper_doi 10.1107/S1600536804009808
_journal_volume 60
_journal_year 2004
_chemical_formula_iupac '[Zn (C18 H17 N2 O3) (C2 H3 O2) (C9 H7 N)]'
_chemical_formula_moiety 'C29 H27 N3 O5 Zn'
_chemical_formula_sum 'C29 H27 N3 O5 Zn'
_chemical_formula_weight 562.93
_chemical_name_systematic
;
(Acetato-\kO)[benzoylacetone (4-methoxybenzoyl)hydrazonato-
\k^3^O,O',N](quinoline-\kN)zinc(II)
;
_space_group_IT_number 2
_symmetry_cell_setting triclinic
_symmetry_space_group_name_Hall '-P 1'
_symmetry_space_group_name_H-M 'P -1'
_atom_sites_solution_hydrogens geom
_atom_sites_solution_primary direct
_atom_sites_solution_secondary difmap
_cell_angle_alpha 94.391(9)
_cell_angle_beta 95.409(8)
_cell_angle_gamma 102.888(5)
_cell_formula_units_Z 2
_cell_length_a 9.5290(10)
_cell_length_b 11.4710(10)
_cell_length_c 12.633(2)
_cell_measurement_reflns_used 6783
_cell_measurement_temperature 293(2)
_cell_measurement_theta_max 27.3
_cell_measurement_theta_min 3.0
_cell_volume 1333.3(3)
_computing_cell_refinement RAPID-AUTO
_computing_data_collection 'RAPID-AUTO (Rigaku, 1998)'
_computing_data_reduction 'CrystalStructure (Rigaku/MSC, 2002)'
_computing_molecular_graphics 'ORTEPII (Johnson, 1976)'
_computing_publication_material SHELXL97
_computing_structure_refinement 'SHELXL97 (Sheldrick, 1997)'
_computing_structure_solution 'SHELXS97 (Sheldrick, 1997)'
_diffrn_ambient_temperature 293(2)
_diffrn_detector_area_resol_mean 10
_diffrn_measured_fraction_theta_full 0.991
_diffrn_measured_fraction_theta_max 0.991
_diffrn_measurement_device_type 'Rigaku R-AXIS RAPID'
_diffrn_measurement_method \w
_diffrn_radiation_monochromator graphite
_diffrn_radiation_source 'fine-focus sealed tube'
_diffrn_radiation_type MoK\a
_diffrn_radiation_wavelength 0.71073
_diffrn_reflns_av_R_equivalents 0.026
_diffrn_reflns_av_sigmaI/netI 0.028
_diffrn_reflns_limit_h_max 12
_diffrn_reflns_limit_h_min -11
_diffrn_reflns_limit_k_max 14
_diffrn_reflns_limit_k_min -14
_diffrn_reflns_limit_l_max 16
_diffrn_reflns_limit_l_min -16
_diffrn_reflns_number 12738
_diffrn_reflns_theta_full 27.46
_diffrn_reflns_theta_max 27.5
_diffrn_reflns_theta_min 3.0
_diffrn_standards_decay_% 0
_diffrn_standards_interval_count 0
_diffrn_standards_interval_time 0
_diffrn_standards_number 0
_exptl_absorpt_coefficient_mu 0.97
_exptl_absorpt_correction_T_max 0.838
_exptl_absorpt_correction_T_min 0.717
_exptl_absorpt_correction_type multi-scan
_exptl_absorpt_process_details '(ABSCOR; Higashi, 1995)'
_exptl_crystal_colour Yellow
_exptl_crystal_density_diffrn 1.402
_exptl_crystal_description Prism
_exptl_crystal_F_000 584
_exptl_crystal_size_max 0.37
_exptl_crystal_size_mid 0.24
_exptl_crystal_size_min 0.19
_refine_diff_density_max 0.666
_refine_diff_density_min -0.344
_refine_ls_extinction_method none
_refine_ls_goodness_of_fit_ref 1.03
_refine_ls_hydrogen_treatment mixed
_refine_ls_matrix_type full
_refine_ls_number_parameters 346
_refine_ls_number_reflns 6036
_refine_ls_number_restraints 0
_refine_ls_restrained_S_all 1.03
_refine_ls_R_factor_all 0.059
_refine_ls_R_factor_gt 0.045
_refine_ls_shift/su_max 0.001
_refine_ls_shift/su_mean 0.000
_refine_ls_structure_factor_coef Fsqd
_refine_ls_weighting_details 'calc w = 1/[\s^2^(Fo^2^)+(0.0716P)^2^+0.2421P] where P = (Fo^2^+2Fc^2^)/3'
_refine_ls_weighting_scheme calc
_refine_ls_wR_factor_gt 0.113
_refine_ls_wR_factor_ref 0.120
_reflns_number_gt 4880
_reflns_number_total 6036
_reflns_threshold_expression I>2\s(I)
_cod_data_source_file ng6024.cif
_cod_data_source_block I
_cod_depositor_comments
;
The following automatic conversions were performed:
'_symmetry_cell_setting' value 'Triclinic' changed to 'triclinic'
according to '/home/saulius/struct/CIF-dictionaries/cif_core.dic'
dictionary named 'cif_core.dic' version 2.4.1 from
2010-06-29.

'_exptl_absorpt_correction_type' value 'Multi-scan' changed
to 'multi-scan' according to
'/home/saulius/struct/CIF-dictionaries/cif_core.dic' dictionary named
'cif_core.dic' version 2.4.1 from 2010-06-29.

Automatic conversion script
Id: cif_fix_enum 1527 2010-12-29 10:47:43Z saulius 

The following automatic conversions were performed:

'_symmetry_cell_setting' value 'Triclinic' changed to 'triclinic'
according to /home/saulius/struct/CIF-dictionaries/cif_core.dic
dictionary named 'cif_core.dic' version 2.4.1 from
2010-06-29.

'_exptl_absorpt_correction_type' value 'Multi-scan'
changed to 'multi-scan' according to
/home/saulius/struct/CIF-dictionaries/cif_core.dic dictionary named
'cif_core.dic' version 2.4.1 from 2010-06-29.

Automatic conversion script
Id: cif_fix_values 1715 2011-07-08 13:25:40Z adriana 
;
_cod_original_cell_volume 1333.2(3)
_cod_database_code 2203647
_cod_database_fobs_code 2203647

loop_
_symmetry_equiv_pos_as_xyz
'x, y, z'
'-x, -y, -z'

loop_
_atom_site_label
_atom_site_fract_x
_atom_site_fract_y
_atom_site_fract_z
_atom_site_U_iso_or_equiv
_atom_site_adp_type
_atom_site_calc_flag
_atom_site_refinement_flags
_atom_site_occupancy
_atom_site_type_symbol
Zn1 0.73388(3) 0.34612(2) 0.81804(2) 0.04760(10) Uani d . 1 Zn
N1 0.7654(2) 0.4481(2) 0.96320(10) 0.0449(4) Uani d . 1 N
N2 0.8512(2) 0.4087(2) 1.04220(10) 0.0448(4) Uani d . 1 N
N3 0.5382(2) 0.2068(2) 0.8222(2) 0.0474(4) Uani d . 1 N
O1 0.6322(2) 0.4614(2) 0.75320(10) 0.0573(4) Uani d . 1 O
O2 0.8472(2) 0.2489(2) 0.92490(10) 0.0547(4) Uani d . 1 O
O3 1.2088(2) 0.0924(2) 1.30930(10) 0.0670(5) Uani d . 1 O
O4 0.8153(2) 0.2915(2) 0.68530(10) 0.0544(4) Uani d . 1 O
O5 0.9814(2) 0.4380(2) 0.7739(2) 0.0688(5) Uani d . 1 O
C1 0.4432(3) 0.5572(3) 0.6309(2) 0.0617(6) Uani d . 1 C
C2 0.3579(3) 0.6098(3) 0.5638(2) 0.0715(8) Uani d . 1 C
C3 0.3282(3) 0.7172(3) 0.5965(3) 0.0745(8) Uani d . 1 C
C4 0.3826(4) 0.7708(3) 0.6963(3) 0.0900(10) Uani d . 1 C
C5 0.4685(4) 0.7187(3) 0.7644(2) 0.0752(8) Uani d . 1 C
C6 0.5005(2) 0.6104(2) 0.7330(2) 0.0492(5) Uani d . 1 C
C7 0.5926(2) 0.5489(2) 0.8020(2) 0.0456(5) Uani d . 1 C
C8 0.6260(2) 0.5867(2) 0.9105(2) 0.0481(5) Uani d . 1 C
C9 0.7106(2) 0.5413(2) 0.9887(2) 0.0449(5) Uani d . 1 C
C10 0.7356(3) 0.6038(2) 1.0998(2) 0.0551(6) Uani d . 1 C
C11 0.8901(2) 0.3057(2) 1.0150(2) 0.0440(5) Uani d . 1 C
C12 0.9798(2) 0.2563(2) 1.0946(2) 0.0426(5) Uani d . 1 C
C13 0.9989(3) 0.2913(2) 1.2035(2) 0.0531(6) Uani d . 1 C
C14 1.0784(3) 0.2366(2) 1.2729(2) 0.0579(6) Uani d . 1 C
C15 1.1380(3) 0.1439(2) 1.2344(2) 0.0491(5) Uani d . 1 C
C16 1.1203(3) 0.1085(2) 1.1257(2) 0.0485(5) Uani d . 1 C
C17 1.0426(2) 0.1650(2) 1.0571(2) 0.0455(5) Uani d . 1 C
C18 1.2650(4) -0.0078(3) 1.2756(3) 0.0880(10) Uani d . 1 C
C19 0.5142(3) 0.1664(2) 0.9152(2) 0.0555(6) Uani d . 1 C
C20 0.3878(3) 0.0849(3) 0.9333(2) 0.0650(7) Uani d . 1 C
C21 0.2810(3) 0.0444(3) 0.8508(2) 0.0651(7) Uani d . 1 C
C22 0.3002(3) 0.0846(2) 0.7498(2) 0.0546(6) Uani d . 1 C
C23 0.1954(3) 0.0456(3) 0.6589(3) 0.0739(8) Uani d . 1 C
C24 0.2209(3) 0.0848(3) 0.5634(2) 0.0809(9) Uani d . 1 C
C25 0.3514(3) 0.1653(3) 0.5518(2) 0.0702(8) Uani d . 1 C
C26 0.4555(3) 0.2058(2) 0.6363(2) 0.0557(6) Uani d . 1 C
C27 0.4321(2) 0.1660(2) 0.7376(2) 0.0457(5) Uani d . 1 C
C28 0.9393(3) 0.3615(2) 0.6957(2) 0.0537(6) Uani d . 1 C
C29 1.0360(4) 0.3497(4) 0.6095(3) 0.1030(10) Uani d . 1 C
H1 0.4628 0.4843 0.6071 0.074 Uiso calc R 1 H
H2 0.3204 0.5719 0.4960 0.086 Uiso calc R 1 H
H3 0.2716 0.7531 0.5512 0.089 Uiso calc R 1 H
H4 0.3619 0.8435 0.7193 0.108 Uiso calc R 1 H
H5 0.5051 0.7573 0.8321 0.090 Uiso calc R 1 H
H8 0.5877 0.6502 0.9350 0.058 Uiso calc R 1 H
H10A 0.7230 0.5451 1.1504 0.066 Uiso calc R 1 H
H10B 0.6675 0.6534 1.1075 0.066 Uiso calc R 1 H
H10C 0.8324 0.6531 1.1126 0.066 Uiso calc R 1 H
H13 0.9578 0.3521 1.2301 0.064 Uiso calc R 1 H
H14 1.0920 0.2618 1.3456 0.070 Uiso calc R 1 H
H16 1.1607 0.0471 1.0992 0.058 Uiso calc R 1 H
H17 1.0318 0.1415 0.9841 0.055 Uiso calc R 1 H
H18A 1.1872 -0.0718 1.2417 0.106 Uiso calc R 1 H
H18B 1.3120 -0.0348 1.3365 0.106 Uiso calc R 1 H
H18C 1.3338 0.0156 1.2259 0.106 Uiso calc R 1 H
H19 0.5858 0.1938 0.9725 0.067 Uiso calc R 1 H
H20 0.3769 0.0588 1.0006 0.078 Uiso calc R 1 H
H21 0.1960 -0.0095 0.8612 0.078 Uiso calc R 1 H
H23 0.1083 -0.0077 0.6657 0.089 Uiso calc R 1 H
H24 0.1514 0.0583 0.5046 0.097 Uiso calc R 1 H
H25 0.3673 0.1916 0.4851 0.084 Uiso calc R 1 H
H26 0.5414 0.2594 0.6273 0.067 Uiso calc R 1 H
H29A 1.0453 0.4181 0.5693 0.123 Uiso calc R 1 H
H29B 0.9944 0.2778 0.5627 0.123 Uiso calc R 1 H
H29C 1.1300 0.3456 0.6416 0.123 Uiso calc R 1 H
H30 0.8775 0.4478 1.1043 0.054 Uiso calc R 1 H

loop_
_atom_site_aniso_label
_atom_site_aniso_U_11
_atom_site_aniso_U_22
_atom_site_aniso_U_33
_atom_site_aniso_U_12
_atom_site_aniso_U_13
_atom_site_aniso_U_23
Zn1 0.0548(2) 0.0449(2) 0.0423(2) 0.01500(10) -0.00330(10) -0.00100(10)
N1 0.0480(10) 0.0440(10) 0.0417(9) 0.0117(8) -0.0032(8) 0.0021(8)
N2 0.0490(10) 0.0440(10) 0.0398(9) 0.0110(8) -0.0039(8) 0.0015(7)
N3 0.0510(10) 0.0500(10) 0.0420(10) 0.0131(9) 0.0036(8) 0.0051(8)
O1 0.0720(10) 0.0550(10) 0.0497(9) 0.0302(9) -0.0023(8) -0.0013(7)
O2 0.0670(10) 0.0512(9) 0.0455(9) 0.0232(8) -0.0110(7) -0.0050(7)
O3 0.0930(10) 0.0600(10) 0.0510(10) 0.0340(10) -0.0138(9) 0.0040(8)
O4 0.0507(9) 0.0543(9) 0.0540(10) 0.0055(8) 0.0023(7) 0.0007(8)
O5 0.0650(10) 0.0560(10) 0.0770(10) 0.0108(9) -0.0110(10) -0.0086(9)
C1 0.070(2) 0.062(2) 0.056(2) 0.0250(10) -0.0020(10) 0.0070(10)
C2 0.074(2) 0.083(2) 0.056(2) 0.021(2) -0.0080(10) 0.0110(10)
C3 0.066(2) 0.088(2) 0.076(2) 0.030(2) -0.0030(10) 0.027(2)
C4 0.118(3) 0.080(2) 0.086(2) 0.059(2) -0.005(2) 0.008(2)
C5 0.099(2) 0.070(2) 0.063(2) 0.042(2) -0.011(2) 0.0000(10)
C6 0.0450(10) 0.0500(10) 0.0520(10) 0.0090(10) 0.0070(10) 0.0110(10)
C7 0.0430(10) 0.0420(10) 0.0500(10) 0.0072(9) 0.0030(9) 0.0086(9)
C8 0.0490(10) 0.04550(10) 0.0500(10) 0.0130(10) 0.0040(10) 0.0030(10)
C9 0.0410(10) 0.0450(10) 0.0470(10) 0.0073(9) 0.0042(9) 0.0018(9)
C10 0.0590(10) 0.0590(10) 0.0490(10) 0.0220(10) -0.0020(10) -0.0030(10)
C11 0.0440(10) 0.0430(10) 0.0430(10) 0.0062(9) -0.0005(9) 0.0032(9)
C12 0.0400(10) 0.0410(10) 0.0420(10) 0.0035(9) 0.0004(8) 0.0040(9)
C13 0.069(2) 0.0460(10) 0.0470(10) 0.0210(10) 0.0020(10) 0.0010(10)
C14 0.082(2) 0.0540(10) 0.0380(10) 0.0220(10) -0.0050(10) -0.0020(10)
C15 0.0560(10) 0.0440(10) 0.0460(10) 0.0110(10) -0.0040(10) 0.0062(9)
C16 0.0510(10) 0.0460(10) 0.0480(10) 0.0130(10) 0.0030(10) 0.0010(10)
C17 0.0470(10) 0.0480(10) 0.0400(10) 0.0100(10) 0.0010(9) 0.0008(9)
C18 0.126(3) 0.069(2) 0.077(2) 0.055(2) -0.018(2) 0.005(2)
C19 0.0570(10) 0.065(2) 0.0460(10) 0.0180(10) 0.0050(10) 0.0080(10)
C20 0.074(2) 0.075(2) 0.055(2) 0.024(2) 0.0200(10) 0.0220(10)
C21 0.059(2) 0.066(2) 0.072(2) 0.0080(10) 0.0210(10) 0.0150(10)
C22 0.0510(10) 0.0540(10) 0.0580(10) 0.0080(10) 0.0090(10) 0.0060(10)
C23 0.053(2) 0.081(2) 0.075(2) -0.0080(10) 0.0000(10) 0.005(2)
C24 0.061(2) 0.103(2) 0.060(2) -0.010(2) -0.0110(10) 0.003(2)
C25 0.066(2) 0.088(2) 0.0460(10) -0.002(2) -0.0050(10) 0.0070(10)
C26 0.0520(10) 0.062(2) 0.0460(10) 0.0010(10) 0.0010(10) 0.0080(10)
C27 0.0460(10) 0.0440(10) 0.0460(10) 0.0110(10) 0.0030(9) 0.0019(9)
C28 0.0500(10) 0.0540(10) 0.0560(10) 0.0120(10) 0.0000(10) 0.0060(10)
C29 0.071(2) 0.137(4) 0.095(3) 0.009(2) 0.0270(19) -0.004(2)

loop_
_atom_type_symbol
_atom_type_description
_atom_type_scat_dispersion_real
_atom_type_scat_dispersion_imag
_atom_type_scat_source
C C 0.0033 0.0016 'International Tables Vol C Tables 4.2.6.8 and 6.1.1.4'
H H 0.0000 0.0000 'International Tables Vol C Tables 4.2.6.8 and 6.1.1.4'
N N 0.0061 0.0033 'International Tables Vol C Tables 4.2.6.8 and 6.1.1.4'
O O 0.0106 0.0060 'International Tables Vol C Tables 4.2.6.8 and 6.1.1.4'
Zn Zn 0.2839 1.4301 'International Tables Vol C Tables 4.2.6.8 and 6.1.1.4'

loop_
_geom_angle_atom_site_label_1
_geom_angle_atom_site_label_2
_geom_angle_atom_site_label_3
_geom_angle
_geom_angle_publ_flag
N1 Zn1 N3 105.54(8) yes
N1 Zn1 O2 75.77(7) yes
O1 Zn1 N1 90.07(7) yes
O1 Zn1 N3 95.17(8) yes
O1 Zn1 O2 165.82(7) yes
O1 Zn1 O4 97.59(7) yes
O2 Zn1 N3 88.04(7) yes
O4 Zn1 N1 149.27(8) yes
O4 Zn1 N3 103.35(7) yes
O4 Zn1 O2 95.08(7) yes
N1 Zn1 C28 120.99(8) no
N1 N2 H30 122.1 no
N1 C9 C8 120.7(2) no
N1 C9 C10 122.0(2) no
N2 N1 Zn1 114.00(10) no
N2 C11 C12 119.5(2) no
N3 Zn1 C28 131.19(8) no
N3 C19 C20 124.2(2) no
N3 C19 H19 117.9 no
N3 C27 C22 121.5(2) no
N3 C27 C26 119.1(2) no
O1 Zn1 C28 98.48(8) no
O1 C7 C6 114.9(2) no
O1 C7 C8 125.3(2) no
O2 Zn1 C28 89.66(7) no
O2 C11 N2 120.8(2) no
O2 C11 C12 119.7(2) no
O3 C15 C14 115.9(2) no
O3 C15 C16 124.5(2) no
O3 C18 H18A 109.5 no
O3 C18 H18B 109.5 no
O3 C18 H18C 109.5 no
O4 Zn1 C28 28.49(7) no
O4 C28 Zn1 50.10(10) no
O4 C28 C29 117.8(3) no
O5 C28 Zn1 71.5(2) no
O5 C28 O4 121.6(2) no
O5 C28 C29 120.6(3) no
C1 C2 H2 119.8 no
C1 C6 C7 119.1(2) no
C2 C1 C6 121.7(3) no
C2 C1 H1 119.2 no
C2 C3 H3 120.4 no
C3 C2 C1 120.3(3) no
C3 C2 H2 119.8 no
C3 C4 C5 121.0(3) no
C3 C4 H4 119.5 no
C4 C3 C2 119.1(3) no
C4 C3 H3 120.4 no
C4 C5 H5 119.5 no
C5 C4 H4 119.5 no
C5 C6 C1 116.9(2) no
C5 C6 C7 123.9(2) no
C6 C1 H1 119.2 no
C6 C5 C4 120.9(3) no
C6 C5 H5 119.5 no
C7 O1 Zn1 127.2(2) no
C7 C8 C9 128.6(2) no
C7 C8 H8 115.7 no
C8 C7 C6 119.8(2) no
C8 C9 C10 117.3(2) no
C9 N1 Zn1 127.3(2) no
C9 N1 N2 118.6(2) no
C9 C8 H8 115.7 no
C9 C10 H10A 109.5 no
C9 C10 H10B 109.5 no
C9 C10 H10C 109.5 no
C11 N2 N1 115.8(2) no
C11 N2 H30 122.1 no
C11 O2 Zn1 112.90(10) no
C12 C13 H13 119.7 no
C12 C17 H17 119.3 no
C13 C12 C11 124.3(2) no
C13 C12 C17 118.4(2) no
C13 C14 C15 120.3(2) no
C13 C14 H14 119.9 no
C14 C13 C12 120.6(2) no
C14 C13 H13 119.7 no
C15 O3 C18 118.6(2) no
C15 C14 H14 119.9 no
C15 C16 H16 120.2 no
C16 C15 C14 119.7(2) no
C16 C17 C12 121.4(2) no
C16 C17 H17 119.3 no
C17 C12 C11 117.2(2) no
C17 C16 C15 119.6(2) no
C17 C16 H16 120.2 no
C19 N3 Zn1 117.2(2) no
C19 N3 C27 117.7(2) no
C19 C20 H20 120.5 no
C20 C19 H19 117.9 no
C20 C21 C22 119.5(3) no
C20 C21 H21 120.3 no
C21 C20 C19 118.9(2) no
C21 C20 H20 120.5 no
C21 C22 C23 123.2(3) no
C21 C22 C27 118.2(2) no
C22 C21 H21 120.3 no
C22 C23 H23 119.6 no
C23 C24 C25 120.5(3) no
C23 C24 H24 119.8 no
C24 C23 C22 120.7(3) no
C24 C23 H23 119.6 no
C24 C25 H25 119.4 no
C25 C24 H24 119.8 no
C25 C26 C27 119.6(2) no
C25 C26 H26 120.2 no
C26 C25 C24 121.2(3) no
C26 C25 H25 119.4 no
C26 C27 C22 119.4(2) no
C27 N3 Zn1 124.9(2) no
C27 C22 C23 118.6(2) no
C27 C26 H26 120.2 no
C28 O4 Zn1 101.4(2) no
C28 C29 H29A 109.5 no
C28 C29 H29B 109.5 no
C28 C29 H29C 109.5 no
C29 C28 Zn1 167.8(2) no
H10A C10 H10B 109.5 no
H10A C10 H10C 109.5 no
H10B C10 H10C 109.5 no
H18A C18 H18B 109.5 no
H18A C18 H18C 109.5 no
H18B C18 H18C 109.5 no
H29A C29 H29B 109.5 no
H29A C29 H29C 109.5 no
H29B C29 H29C 109.5 no

loop_
_geom_bond_atom_site_label_1
_geom_bond_atom_site_label_2
_geom_bond_distance
_geom_bond_publ_flag
Zn1 N1 2.058(2) yes
Zn1 N3 2.176(2) yes
Zn1 O1 1.987(2) yes
Zn1 O2 2.174(2) yes
Zn1 O4 2.027(2) yes
N1 C9 1.322(3) yes
O2 C11 1.252(3) yes
C7 C8 1.390(3) yes
N1 N2 1.395(2) yes
N2 C11 1.344(3) yes
O1 C7 1.283(3) yes
C8 C9 1.419(3) yes
Zn1 C28 2.591(3) no
N2 H30 0.8600 no
N3 C19 1.318(3) no
N3 C27 1.376(3) no
O3 C15 1.357(3) no
O3 C18 1.425(3) no
O4 C28 1.261(3) no
O5 C28 1.242(3) no
C1 C2 1.383(4) no
C1 C6 1.390(4) no
C1 H1 0.9300 no
C2 C3 1.367(5) no
C2 H2 0.9300 no
C3 C4 1.361(5) no
C3 H3 0.9300 no
C4 C5 1.390(4) no
C4 H4 0.9300 no
C5 C6 1.382(4) no
C5 H5 0.9300 no
C6 C7 1.502(3) no
C8 H8 0.9300 no
C9 C10 1.499(3) no
C10 H10A 0.9600 no
C10 H10B 0.9600 no
C10 H10C 0.9600 no
C11 C12 1.485(3) no
C12 c13 1.387(3) no
C12 C17 1.393(3) no
C13 C14 1.380(3) no
C13 H13 0.9300 no
C14 C15 1.390(3) no
C14 H14 0.9300 no
C15 C16 1.386(3) no
C16 C17 1.378(3) no
C16 H16 0.9300 no
C17 H17 0.9300 no
C18 H18A 0.9600 no
C18 H18B 0.9600 no
C18 H18C 0.9600 no
C19 C20 1.400(4) no
C19 H19 0.9300 no
C20 C21 1.361(4) no
C20 H20 0.9300 no
C21 C22 1.404(4) no
C21 H21 0.9300 no
C22 C27 1.417(3) no
C22 C23 1.422(4) no
C23 C24 1.344(4) no
C23 H23 0.9300 no
C24 C25 1.402(4) no
C24 H24 0.9300 no
C25 C26 1.363(3) no
C25 H25 0.9300 no
C26 C27 1.412(3) no
C26 H26 0.9300 no
C28 C29 1.508(4) no
C29 H29A 0.9600 no
C29 H29B 0.9600 no
C29 H29C 0.9600 no

loop_
_geom_hbond_atom_site_label_D
_geom_hbond_atom_site_label_H
_geom_hbond_atom_site_label_A
_geom_hbond_site_symmetry_A
_geom_hbond_distance_DH
_geom_hbond_distance_HA
_geom_hbond_distance_DA
_geom_hbond_angle_DHA
_geom_hbond_publ_flag
N2 H30 O5 2_767 0.86 2.10 2.909(3) 157 no

loop_
_geom_torsion_atom_site_label_1
_geom_torsion_atom_site_label_2
_geom_torsion_atom_site_label_3
_geom_torsion_atom_site_label_4
_geom_torsion
_geom_torsion_publ_flag
Zn1 N1 N2 C11 -5.3(2) no
Zn1 N1 C9 C8 -4.0(3) no
Zn1 N1 C9 C10 176.5(2) no
Zn1 N3 C19 C20 174.2(2) no
Zn1 N3 C27 C22 -172.8(2) no
Zn1 N3 C27 C26 7.3(3) no
Zn1 O1 C7 C6 -172.3(2) no
Zn1 O1 C7 C8 6.4(3) no
Zn1 O2 C11 N2 7.6(3) no
Zn1 O2 C11 C12 -175.1(2) no
Zn1 O4 C28 O5 0.5(3) no
Zn1 O4 C28 C29 -179.4(3) no
N1 Zn1 N3 C19 -33.7(2) no
N1 Zn1 N3 C27 140.1(2) no
N1 Zn1 O1 C7 -9.1(2) no
N1 Zn1 O2 C11 -7.7(2) no
N1 Zn1 O4 C28 -9.3(2) no
N1 Zn1 C28 O4 174.50(10) no
N1 Zn1 C28 O5 -5.1(2) no
N1 Zn1 C28 C29 177.0(10) no
N1 N2 C11 O2 -1.9(3) no
N1 N2 C11 C12 -179.2(2) no
N2 N1 C9 C8 178.3(2) no
N2 N1 C9 C10 -1.2(3) no
N2 C11 C12 C13 16.4(3) no
N2 C11 C12 C17 -166.8(2) no
N3 Zn1 N1 N2 90.4(2) no
N3 Zn1 N1 C9 -87.3(2) no
N3 Zn1 O1 C7 96.5(2) no
N3 Zn1 O2 C11 -114.2(2) no
N3 Zn1 O4 C28 -169.00(10) no
N3 Zn1 C28 O4 14.3(2) no
N3 Zn1 C28 O5 -165.30(10) no
N3 Zn1 C28 C29 16.0(10) no
N3 C19 C20 C21 -0.6(4) no
O1 Zn1 N1 N2 -174.2(2) no
O1 Zn1 N1 C9 8.1(2) no
O1 Zn1 N3 C19 -125.2(2) no
O1 Zn1 N3 C27 48.6(2) no
O1 Zn1 O2 C11 -10.8(4) no
O1 Zn1 O4 C28 93.8(2) no
O1 Zn1 C28 O4 -90.3(2) no
O1 Zn1 C28 O5 90.1(2) no
O1 Zn1 C28 C29 -88.0(10) no
O1 C7 C8 C9 1.5(4) no
O2 Zn1 N1 N2 6.60(10) no
O2 Zn1 N1 C9 -171.2(2) no
O2 Zn1 N3 C19 40.9(2) no
O2 Zn1 N3 C27 -145.2(2) no
O2 Zn1 O1 C7 -6.1(4) no
O2 Zn1 O4 C28 -79.8(2) no
O2 Zn1 C28 O4 101.3(2) no
O2 Zn1 C28 O5 -78.2(2) no
O2 Zn1 C28 C29 104.0(10) no
O2 C11 C12 C13 -161.0(2) no
O2 C11 C12 C17 15.8(3) no
O3 C15 C16 C17 178.1(2) no
O4 Zn1 N1 N2 -69.1(2) no
O4 Zn1 N1 C9 113.2(2) no
O4 Zn1 N3 C19 135.7(2) no
O4 Zn1 N3 C27 -50.5(2) no
O4 Zn1 O1 C7 -159.3(2) no
O4 Zn1 O2 C11 142.6(2) no
O4 Zn1 C28 O5 -179.6(2) no
O4 Zn1 C28 C29 3.0(10) no
C1 C2 C3 C4 -0.7(5) no
C1 C6 C7 O1 11.9(3) no
C1 C6 C7 C8 -166.8(2) no
C2 C1 C6 C5 -0.2(4) no
C2 C1 C6 C7 -179.9(3) no
C2 C3 C4 C5 0.7(6) no
C3 C4 C5 C6 -0.5(6) no
C4 C5 C6 C1 0.2(5) no
C4 C5 C6 C7 179.9(3) no
C5 C6 C7 O1 -167.8(3) no
C5 C6 C7 C8 13.5(4) no
C6 C1 C2 C3 0.4(5) no
C6 C7 C8 C9 -179.9(2) no
C7 C8 C9 N1 -2.6(4) no
C7 C8 C9 C10 176.9(2) no
C9 N1 N2 C11 172.7(2) no
C11 C12 C13 C14 176.8(2) no
C11 C12 C17 C16 -176.0(2) no
C12 C13 C14 C15 -1.2(4) no
C13 C12 C17 C16 1.0(3) no
C13 C14 C15 O3 -177.2(2) no
C13 C14 C15 C16 1.5(4) no
C14 C15 C16 C17 -0.6(4) no
C15 C16 C17 C12 -0.7(4) no
C17 C12 C13 C14 0.0(4) no
C18 O3 C15 C14 176.3(3) no
C18 O3 C15 C16 -2.3(4) no
C19 N3 C27 C22 1.0(3) no
C19 N3 C27 C26 -178.9(2) no
C19 C20 C21 C22 0.3(4) no
C20 C21 C22 C23 179.0(3) no
C21 C22 C23 C24 -178.3(3) no
C21 C22 C27 N3 -1.2(4) no
C21 C22 C27 C26 178.6(2) no
C22 C23 C24 C25 -0.2(6) no
C23 C22 C27 N3 -179.7(2) no
C23 C22 C27 C26 0.1(4) no
C23 C24 C25 C26 0.0(6) no
C24 C25 C26 C27 0.2(5) no
C25 C26 C27 N3 179.6(3) no
C25 C26 C27 C22 -0.2(4) no
C27 N3 C19 C20 -0.1(4) no
C27 C22 C23 C24 0.1(5) no
C28 Zn1 N1 N2 -74.2(2) no
C28 Zn1 N1 C9 108.0(2) no
C28 Zn1 N3 C19 128.8(2) no
C28 Zn1 N3 C27 -57.4(2) no
C28 Zn1 O1 C7 -130.5(2) no
C28 Zn1 O2 C11 114.5(2) no
